data_8100315
loop_
_publ_author_name
'Karolak-Wojciechowska, Janina'
'Fruzi\'nski, Andrzej'
'Kowalska, Teresa'
'Kowalski, Piotr'

_publ_section_title
;
Crystal structure of 4-(3-chlorophenyl)-1-[4-(4-oxoquinazolin-3(4H)-
yl)-butyl]piperazin-1-ium chloride trihydrate, (C22H~26~ClN~4~O)Cl 
&#x00B7; 3H~2~O
;
_journal_issue 2
_journal_name_full 'Zeitschrift f\"ur Kristallographie - New Crystal Structures'
_journal_page_first 191
_journal_page_last 193
_journal_volume 218
_journal_year 2003
_chemical_formula_structural '(C22 H26 Cl N4 O)Cl . 3 H2 O'
_chemical_formula_sum 'C22 H32 Cl2 N4 O4'
_chemical_formula_weight 487.42
_space_group_IT_number 2
_symmetry_cell_setting triclinic
_symmetry_space_group_name_Hall '-P 1'
_symmetry_space_group_name_H-M 'P -1'
_cell_angle_alpha 102.90(3)
_cell_angle_beta 96.90(3)
_cell_angle_gamma 98.36(3)
_cell_formula_units_Z 2
_cell_length_a 7.0810(10)
_cell_length_b 13.247(3)
_cell_length_c 13.923(3)
_cell_measurement_temperature 293(2)
_cell_volume 1243.6(4)
_diffrn_ambient_temperature 293(2)
_exptl_crystal_density_diffrn 1.302
_cod_database_code 8100315

loop_
_symmetry_equiv_pos_as_xyz
'x, y, z'
'-x, -y, -z'

loop_
_atom_site_label
_atom_site_type_symbol
_atom_site_fract_x
_atom_site_fract_y
_atom_site_fract_z
_atom_site_U_iso_or_equiv
_atom_site_adp_type
_atom_site_occupancy
_atom_site_symmetry_multiplicity
_atom_site_Wyckoff_symbol
_atom_site_calc_flag
_atom_site_refinement_flags
_atom_site_disorder_assembly
_atom_site_disorder_group
Cl1 Cl 0.2564(3) 0.39125(13) 0.15846(11) 0.0559(6) Uani 1 2 i d . . .
Cl2 Cl -0.2375(2) 0.35309(17) -0.44023(14) 0.0732(7) Uani 1 2 i d . . .
N1 N 0.2647(7) 0.4758(4) -0.1797(3) 0.0393(12) Uani 1 2 i d . . .
C2 C 0.2183(9) 0.3660(4) -0.2260(4) 0.0444(15) Uani 1 2 i d . . .
H2B H 0.0813 0.3420 -0.2352 0.067 Uiso 1 2 i d R . .
H2A H 0.2799 0.3300 -0.1819 0.067 Uiso 1 2 i d R . .
C3 C 0.2825(10) 0.3406(4) -0.3252(4) 0.0476(17) Uani 1 2 i d . . .
H3B H 0.4206 0.3605 -0.3148 0.071 Uiso 1 2 i d R . .
H3A H 0.2503 0.2663 -0.3548 0.071 Uiso 1 2 i d R . .
N4 N 0.2028(7) 0.3975(4) -0.3936(4) 0.0533(14) Uani 1 2 i d . . .
H4 H 0.0644 0.3817 -0.4008 0.080 Uiso 1 2 i d R . .
C2A C 0.2081(10) 0.5408(5) -0.2417(5) 0.0575(19) Uani 1 2 i d . . .
H2D H 0.2564 0.6133 -0.2086 0.086 Uiso 1 2 i d R . .
H2C H 0.0694 0.5304 -0.2535 0.086 Uiso 1 2 i d R . .
C3A C 0.2704(10) 0.5127(6) -0.3447(5) 0.066(2) Uani 1 2 i d . . .
H3D H 0.2239 0.5540 -0.3878 0.099 Uiso 1 2 i d R . .
H3C H 0.4092 0.5277 -0.3336 0.099 Uiso 1 2 i d R . .
C5 C 0.2639(8) 0.3802(5) -0.4939(4) 0.0484(17) Uani 1 2 i d . . .
H5B H 0.4018 0.3994 -0.4867 0.073 Uiso 1 2 i d R . .
H5A H 0.2059 0.4234 -0.5315 0.073 Uiso 1 2 i d R . .
C6 C 0.2009(9) 0.2636(5) -0.5488(4) 0.0492(17) Uani 1 2 i d . . .
H6B H 0.0751 0.2375 -0.5360 0.074 Uiso 1 2 i d R . .
H6A H 0.2903 0.2226 -0.5263 0.074 Uiso 1 2 i d R . .
C7 C 0.1950(12) 0.2550(5) -0.6600(5) 0.067(2) Uani 1 2 i d . . .
H7B H 0.3187 0.2861 -0.6716 0.101 Uiso 1 2 i d R . .
H7A H 0.1000 0.2929 -0.6828 0.101 Uiso 1 2 i d R . .
C8 C 0.1440(10) 0.1402(5) -0.7204(5) 0.0569(18) Uani 1 2 i d . . .
H8B H 0.2452 0.1032 -0.7036 0.085 Uiso 1 2 i d R . .
H8A H 0.0255 0.1067 -0.7052 0.085 Uiso 1 2 i d R . .
C11 C 0.2558(7) 0.5152(4) -0.0789(4) 0.0308(13) Uani 1 2 i d . . .
C12 C 0.2522(7) 0.4454(5) -0.0182(4) 0.0391(15) Uani 1 2 i d . . .
H12 H 0.2412 0.3713 -0.0463 0.059 Uiso 1 2 i d R . .
C13 C 0.2624(8) 0.4808(5) 0.0849(5) 0.0442(15) Uani 1 2 i d . . .
C14 C 0.2666(7) 0.5818(5) 0.1281(4) 0.0418(15) Uani 1 2 i d . . .
H14 H 0.2721 0.6029 0.1991 0.063 Uiso 1 2 i d R . .
C15 C 0.2736(8) 0.6529(5) 0.0713(4) 0.0445(15) Uani 1 2 i d . . .
H15 H 0.2790 0.7259 0.1022 0.067 Uiso 1 2 i d R . .
C16 C 0.2650(9) 0.6234(5) -0.0304(5) 0.0550(18) Uani 1 2 i d . . .
H16 H 0.2640 0.6744 -0.0696 0.083 Uiso 1 2 i d R . .
N20 N 0.1237(7) 0.1379(4) -0.8310(3) 0.0460(13) Uani 1 2 i d . . .
O21 O 0.4484(7) 0.1374(4) -0.8275(3) 0.0666(14) Uani 1 2 i d . . .
C21 C 0.2879(9) 0.1335(5) -0.8749(5) 0.059(2) Uani 1 2 i d . . .
C22 C 0.2515(10) 0.1254(5) -0.9801(5) 0.0559(19) Uani 1 2 i d . . .
C23 C 0.4011(11) 0.1117(5) -1.0340(5) 0.064(2) Uani 1 2 i d . . .
H23 H 0.5259 0.1078 -1.0010 0.096 Uiso 1 2 i d R . .
C24 C 0.3702(10) 0.1041(5) -1.1379(6) 0.061(2) Uani 1 2 i d . . .
H24 H 0.4729 0.0954 -1.1765 0.091 Uiso 1 2 i d R . .
C25 C 0.1918(13) 0.1088(5) -1.1849(5) 0.067(2) Uani 1 2 i d . . .
H25 H 0.1695 0.1033 -1.2554 0.101 Uiso 1 2 i d R . .
C26 C 0.0325(11) 0.1204(5) -1.1316(5) 0.0558(18) Uani 1 2 i d . . .
H26 H -0.0940 0.1235 -1.1631 0.084 Uiso 1 2 i d R . .
C27 C 0.0686(8) 0.1285(4) -1.0280(5) 0.0488(17) Uani 1 2 i d . . .
N28 N -0.0884(7) 0.1333(4) -0.9749(5) 0.0601(15) Uani 1 2 i d . . .
C29 C -0.0521(9) 0.1376(4) -0.8802(5) 0.0501(17) Uani 1 2 i d . . .
H29 H -0.1575 0.1419 -0.8430 0.075 Uiso 1 2 i d R . .
O1W O -0.3038(8) 0.1691(5) -0.6464(4) 0.0997(19) Uani 1 2 i d . . .
H1W1 H -0.2831 0.2346 -0.6567 0.150 Uiso 1 2 i d R . .
H1W2 H -0.4335 0.1399 -0.6948 0.150 Uiso 1 2 i d R . .
O2W O -0.2865(13) 0.1507(6) -0.3479(6) 0.156(3) Uiso 1 2 i d . . .
H2W1 H -0.1421 0.1605 -0.3571 0.233 Uiso 1 2 i d R . .
H2W2 H -0.4185 0.1213 -0.3873 0.233 Uiso 1 2 i d R . .
O3W O -0.3162(16) -0.0168(8) -0.5833(8) 0.203(4) Uiso 1 2 i d . . .
H3W1 H -0.4286 -0.0022 -0.6255 0.304 Uiso 1 2 i d R . .
H3W2 H -0.4051 -0.0520 -0.5449 0.304 Uiso 1 2 i d R . .

loop_
_atom_site_aniso_label
_atom_site_aniso_U_11
_atom_site_aniso_U_22
_atom_site_aniso_U_33
_atom_site_aniso_U_23
_atom_site_aniso_U_13
_atom_site_aniso_U_12
Cl1 0.0842(13) 0.0545(10) 0.0338(9) 0.0179(7) 0.0156(8) 0.0120(9)
Cl2 0.0378(10) 0.1026(16) 0.0819(13) 0.0214(11) 0.0148(9) 0.0191(10)
N1 0.061(3) 0.037(3) 0.029(3) 0.030(2) 0.007(2) 0.005(2)
C2 0.056(4) 0.037(4) 0.030(3) 0.001(3) 0.007(3) -0.013(3)
C3 0.092(5) 0.028(3) 0.036(3) 0.004(3) 0.028(3) 0.044(3)
N4 0.039(3) 0.055(4) 0.062(4) 0.000(3) 0.018(3) 0.007(3)
C2A 0.082(5) 0.027(3) 0.062(4) 0.000(3) 0.041(4) -0.001(3)
C3A 0.047(4) 0.099(6) 0.057(4) 0.026(4) 0.025(3) 0.006(4)
C5 0.025(3) 0.041(4) 0.060(4) -0.019(3) 0.016(3) -0.014(3)
C6 0.045(4) 0.086(5) 0.027(3) 0.028(3) 0.008(3) 0.022(4)
C7 0.113(6) 0.037(4) 0.064(5) 0.027(3) 0.026(4) 0.019(4)
C8 0.061(4) 0.056(4) 0.060(4) 0.025(3) 0.022(3) 0.001(3)
C11 0.031(3) 0.042(3) 0.033(3) 0.034(3) 0.006(2) 0.009(3)
C12 0.034(3) 0.042(4) 0.038(3) -0.003(3) 0.006(3) 0.015(3)
C13 0.031(3) 0.059(4) 0.049(4) 0.028(3) 0.005(3) 0.008(3)
C14 0.028(3) 0.073(5) 0.034(3) 0.023(3) 0.017(3) 0.014(3)
C15 0.054(4) 0.041(4) 0.032(3) -0.009(3) 0.013(3) 0.010(3)
C16 0.057(4) 0.030(4) 0.051(4) -0.011(3) -0.021(3) -0.022(3)
N20 0.050(3) 0.035(3) 0.043(3) -0.006(2) 0.004(3) 0.005(2)
O21 0.057(3) 0.102(4) 0.042(3) 0.014(3) 0.005(2) 0.026(3)
C21 0.031(4) 0.063(5) 0.066(5) -0.021(4) -0.001(4) 0.020(3)
C22 0.064(5) 0.037(4) 0.056(4) -0.018(3) 0.044(4) -0.009(3)
C23 0.090(6) 0.047(4) 0.045(4) -0.001(3) 0.004(4) 0.004(4)
C24 0.063(5) 0.038(4) 0.096(6) 0.020(4) 0.043(4) 0.025(4)
C25 0.128(7) 0.066(5) 0.028(3) 0.029(3) 0.032(4) 0.041(5)
C26 0.076(5) 0.035(4) 0.043(4) 0.000(3) -0.017(4) 0.006(3)
C27 0.025(3) 0.023(3) 0.083(5) -0.011(3) -0.005(3) 0.000(2)
N28 0.040(3) 0.067(4) 0.078(4) 0.028(3) -0.003(3) 0.018(3)
C29 0.040(4) 0.029(3) 0.075(5) 0.018(3) -0.003(4) -0.011(3)
O1W 0.095(4) 0.102(5) 0.094(4) 0.014(4) 0.005(3) 0.017(4)

loop_
_geom_bond_atom_site_label_1
_geom_bond_atom_site_label_2
_geom_bond_distance
_geom_bond_site_symmetry_2
_geom_bond_publ_flag
Cl1 C13 1.731(6) . n
N1 C11 1.396(7) . n
N1 C2A 1.414(7) . n
N1 C2 1.425(7) . n
C2 C3 1.487(7) . n
C3 N4 1.454(7) . n
N4 C5 1.489(7) . n
N4 C3A 1.505(9) . n
C2A C3A 1.532(8) . n
C5 C6 1.536(8) . n
C6 C7 1.522(8) . n
C7 C8 1.532(9) . n
C8 N20 1.523(7) . n
C11 C12 1.385(7) . n
C11 C16 1.430(8) . n
C12 C13 1.396(8) . n
C13 C14 1.333(8) . n
C14 C15 1.358(8) . n
C15 C16 1.373(8) . n
N20 C29 1.346(8) . n
N20 C21 1.379(8) . n
O21 C21 1.232(7) . n
C21 C22 1.434(9) . n
C22 C23 1.379(9) . n
C22 C27 1.394(9) . n
C23 C24 1.416(9) . n
C24 C25 1.367(10) . n
C25 C26 1.431(10) . n
C26 C27 1.410(9) . n
C27 N28 1.409(8) . n
N28 C29 1.299(8) . n

loop_
_cod_related_entry_id
_cod_related_entry_database
_cod_related_entry_code
1 ChemSpider 21122453
